data_7707580
loop_
_publ_author_name
'Cesari, Cristiana'
'Bortoluzzi, Marco'
'Femoni, Cristina'
'Iapalucci, Maria Carmela'
'Zacchini, Stefano'

_publ_section_title
;
 One-pot atmospheric pressure synthesis of
 [H<sub>3</sub>Ru<sub>4</sub>(CO)<sub>12</sub>]<sup/>.
;
_journal_issue 27
_journal_name_full 'Dalton transactions (Cambridge, England : 2003)'
_journal_page_first 9610
_journal_page_last 9622
_journal_paper_doi 10.1039/d1dt01517f
_journal_volume 50
_journal_year 2021
_chemical_formula_sum 'C56 H84 Br5 K2 N3 O32 Ru8'
_chemical_formula_weight 2597.57
_space_group_crystal_system monoclinic
_space_group_IT_number 14
_space_group_name_Hall '-P 2yn'
_space_group_name_H-M_alt 'P 1 21/n 1'
_atom_sites_solution_hydrogens geom
_audit_creation_method SHELXL-2014/7
_audit_update_record
;
2021-05-06 deposited with the CCDC.	2021-06-04 downloaded from the CCDC.
;
_cell_angle_alpha 90
_cell_angle_beta 90.980(6)
_cell_angle_gamma 90
_cell_formula_units_Z 4
_cell_length_a 17.210(3)
_cell_length_b 24.421(4)
_cell_length_c 19.758(4)
_cell_measurement_reflns_used 9852
_cell_measurement_temperature 100(2)
_cell_measurement_theta_max 27.3085
_cell_measurement_theta_min 2.2225
_cell_volume 8303(3)
_computing_cell_refinement 'APEX2 (Bruker AXS, 2006)'
_computing_data_collection 'APEX2 (Bruker AXS, 2006)'
_computing_data_reduction 'SAINT (Bruker AXS, 2004)'
_computing_molecular_graphics 'SCHAKAL99 (Keller, 1999)'
_computing_publication_material 'XCIF (Bruker AXS, 2001)'
_computing_structure_refinement 'SHELXL-2014/7 (Sheldrick, 2014)'
_computing_structure_solution 'SHELXL-2014/7 (Sheldrick, 2014)'
_diffrn_ambient_temperature 100(2)
_diffrn_measured_fraction_theta_full 0.983
_diffrn_measured_fraction_theta_max 0.983
_diffrn_measurement_device_type 'PHOTON2 area detector'
_diffrn_measurement_method 'phi and omega scans'
_diffrn_radiation_type MoK\a
_diffrn_radiation_wavelength 0.71073
_diffrn_reflns_av_R_equivalents 0.1250
_diffrn_reflns_av_unetI/netI 0.1028
_diffrn_reflns_Laue_measured_fraction_full 0.983
_diffrn_reflns_Laue_measured_fraction_max 0.983
_diffrn_reflns_limit_h_max 20
_diffrn_reflns_limit_h_min -20
_diffrn_reflns_limit_k_max 29
_diffrn_reflns_limit_k_min -29
_diffrn_reflns_limit_l_max 23
_diffrn_reflns_limit_l_min -23
_diffrn_reflns_number 59265
_diffrn_reflns_point_group_measured_fraction_full 0.983
_diffrn_reflns_point_group_measured_fraction_max 0.983
_diffrn_reflns_theta_full 25.000
_diffrn_reflns_theta_max 25.000
_diffrn_reflns_theta_min 1.556
_diffrn_source 'fine-focus sealed tube'
_exptl_absorpt_coefficient_mu 4.000
_exptl_absorpt_correction_T_max 0.4302
_exptl_absorpt_correction_T_min 0.1554
_exptl_absorpt_correction_type empirical
_exptl_absorpt_process_details
;
 Data were corrected for Lorentz polarization and absorption
 effects (empirical absorption corrections SADABS).
 R(int) = 0.1835 (selected reflections only, before parameter refinement)
 R(int) = 0.1001 (selected reflections only, after parameter refinement)
;
_exptl_crystal_colour yellow
_exptl_crystal_density_diffrn 2.078
_exptl_crystal_description plate
_exptl_crystal_F_000 5048
_exptl_crystal_size_max 0.180
_exptl_crystal_size_mid 0.160
_exptl_crystal_size_min 0.110
_refine_diff_density_max 4.955
_refine_diff_density_min -2.562
_refine_diff_density_rms 0.457
_refine_ls_extinction_method none
_refine_ls_goodness_of_fit_ref 1.199
_refine_ls_hydrogen_treatment constr
_refine_ls_matrix_type full
_refine_ls_number_parameters 955
_refine_ls_number_reflns 14377
_refine_ls_number_restraints 571
_refine_ls_restrained_S_all 1.186
_refine_ls_R_factor_all 0.1745
_refine_ls_R_factor_gt 0.1514
_refine_ls_shift/su_max 0.000
_refine_ls_shift/su_mean 0.000
_refine_ls_structure_factor_coef Fsqd
_refine_ls_weighting_details 'w=1/[\s^2^(Fo^2^)+(0.0001P)^2^+2073.4719P] where P=(Fo^2^+2Fc^2^)/3'
_refine_ls_weighting_scheme calc
_refine_ls_wR_factor_gt 0.3548
_refine_ls_wR_factor_ref 0.3675
_reflns_Friedel_coverage 0.000
_reflns_number_gt 11319
_reflns_number_total 14377
_reflns_threshold_expression 'I > 2\s(I)'
_cod_data_source_file d1dt01517f3.cif
_cod_data_source_block 2BrTEA3K2
_cod_depositor_comments 'Adding full bibliography for 7707576--7707590.cif.'
_cod_original_sg_symbol_H-M 'P 21/n'
_cod_database_code 7707580
_shelx_shelxl_version_number 2014/7
_shelx_space_group_comment
;
The symmetry employed for this shelxl refinement is uniquely defined
by the following loop, which should always be used as a source of
symmetry information in preference to the above space-group names.
They are only intended as comments.
;
_shelx_estimated_absorpt_t_min 0.533
_shelx_estimated_absorpt_t_max 0.667

loop_
_space_group_symop_operation_xyz
'x, y, z'
'-x+1/2, y+1/2, -z+1/2'
'-x, -y, -z'
'x-1/2, -y-1/2, z-1/2'

loop_
_atom_site_label
_atom_site_type_symbol
_atom_site_fract_x
_atom_site_fract_y
_atom_site_fract_z
_atom_site_U_iso_or_equiv
_atom_site_adp_type
_atom_site_occupancy
_atom_site_site_symmetry_order
_atom_site_calc_flag
_atom_site_refinement_flags_posn
_atom_site_refinement_flags_adp
_atom_site_refinement_flags_occupancy
_atom_site_disorder_assembly
_atom_site_disorder_group
Ru1 Ru 0.57703(13) 0.25052(10) 0.39564(11) 0.0123(5) Uani 1 1 d . . . . .
Ru2 Ru 0.63643(13) 0.34072(10) 0.34462(12) 0.0117(5) Uani 1 1 d . U . . .
Ru3 Ru 0.84023(13) 0.35320(10) 0.34219(12) 0.0117(5) Uani 1 1 d . U . . .
Ru4 Ru 0.92498(13) 0.27140(10) 0.39165(12) 0.0125(5) Uani 1 1 d . . . . .
Ru5 Ru 0.92931(13) 0.25434(10) 0.57291(11) 0.0110(5) Uani 1 1 d . . . . .
Ru6 Ru 0.85086(13) 0.32592(9) 0.64520(11) 0.0104(5) Uani 1 1 d . U . . .
Ru7 Ru 0.64406(13) 0.31306(10) 0.64650(12) 0.0117(5) Uani 1 1 d . U . . .
Ru8 Ru 0.57975(13) 0.23391(10) 0.57372(12) 0.0129(5) Uani 1 1 d . . . . .
Br1 Br 0.72809(16) 0.42703(13) 0.32817(15) 0.0164(6) Uani 1 1 d . . . . .
Br2 Br 0.97665(17) 0.19081(13) 0.47208(15) 0.0172(7) Uani 1 1 d . . . . .
Br3 Br 0.73922(16) 0.39142(13) 0.69107(15) 0.0172(7) Uani 1 1 d . . . . .
Br4 Br 0.55231(17) 0.16367(13) 0.47458(15) 0.0190(7) Uani 1 1 d . . . . .
Br5 Br 0.81457(18) 0.01944(14) 0.53355(16) 0.0231(7) Uani 1 1 d . . . . .
C1 C 0.4786(17) 0.2792(12) 0.4011(15) 0.016(6) Uani 1 1 d . U . . .
C2 C 0.5541(16) 0.2192(12) 0.3125(15) 0.014(6) Uani 1 1 d . U . . .
C3 C 0.5414(15) 0.3742(10) 0.3225(13) 0.005(5) Uani 1 1 d . U . . .
C4 C 0.6423(17) 0.3132(12) 0.2580(16) 0.015(6) Uani 1 1 d . U . . .
C5 C 0.8333(16) 0.3314(12) 0.2533(15) 0.013(6) Uani 1 1 d . U . . .
C6 C 0.921(2) 0.3964(14) 0.3164(18) 0.026(8) Uani 1 1 d . U . . .
C7 C 0.9474(19) 0.2467(13) 0.3074(18) 0.022(7) Uani 1 1 d . U . . .
C8 C 1.0194(19) 0.3085(14) 0.3916(18) 0.024(7) Uani 1 1 d . U . . .
C9 C 1.0238(18) 0.2888(12) 0.5792(15) 0.017(6) Uani 1 1 d . U . . .
C10 C 0.9545(16) 0.2142(12) 0.6490(14) 0.013(6) Uani 1 1 d . U . . .
C11 C 0.9365(18) 0.3682(13) 0.6676(15) 0.016(6) Uani 1 1 d . U . . .
C12 C 0.8565(19) 0.2899(13) 0.7260(17) 0.022(7) Uani 1 1 d . U . . .
C13 C 0.5510(15) 0.3466(11) 0.6713(13) 0.006(5) Uani 1 1 d . U . . .
C14 C 0.6431(19) 0.2717(13) 0.7257(17) 0.022(7) Uani 1 1 d . U . . .
C15 C 0.550(2) 0.1904(15) 0.6441(19) 0.028(8) Uani 1 1 d . U . . .
C16 C 0.4822(17) 0.2609(12) 0.5757(16) 0.016(6) Uani 1 1 d . U . . .
O1 O 0.4192(13) 0.2994(10) 0.4014(13) 0.027(5) Uani 1 1 d . U . . .
O2 O 0.5396(14) 0.1989(10) 0.2621(12) 0.028(5) Uani 1 1 d . U . . .
O3 O 0.4882(12) 0.3940(9) 0.3053(10) 0.018(5) Uani 1 1 d . U . . .
O4 O 0.6456(15) 0.2970(11) 0.2048(13) 0.033(6) Uani 1 1 d . U . . .
O5 O 0.8331(14) 0.3190(10) 0.1979(12) 0.028(5) Uani 1 1 d . U . . .
O6 O 0.9668(15) 0.4262(11) 0.3016(13) 0.036(6) Uani 1 1 d . U . . .
O7 O 0.9600(15) 0.2320(11) 0.2531(13) 0.034(6) Uani 1 1 d . U . . .
O8 O 1.0770(13) 0.3296(10) 0.3894(12) 0.028(5) Uani 1 1 d . U . . .
O9 O 1.0823(12) 0.3097(9) 0.5862(11) 0.020(5) Uani 1 1 d . U . . .
O10 O 0.9731(13) 0.1901(10) 0.6946(12) 0.026(5) Uani 1 1 d . U . . .
O11 O 0.9854(14) 0.3956(10) 0.6833(13) 0.029(6) Uani 1 1 d . U . . .
O12 O 0.8617(13) 0.2697(11) 0.7791(13) 0.031(6) Uani 1 1 d . U . . .
O13 O 0.4973(13) 0.3686(10) 0.6825(11) 0.024(5) Uani 1 1 d . U . . .
O14 O 0.6403(14) 0.2459(10) 0.7715(12) 0.030(6) Uani 1 1 d . U . . .
O15 O 0.5324(13) 0.1609(10) 0.6848(13) 0.027(5) Uani 1 1 d . U . . .
O16 O 0.4187(12) 0.2774(10) 0.5782(12) 0.023(5) Uani 1 1 d . U . . .
C21 C 0.7518(16) 0.2523(12) 0.3872(15) 0.012(6) Uani 1 1 d . U . . .
O21 O 0.6903(12) 0.2214(9) 0.3949(11) 0.018(5) Uani 1 1 d . U . . .
O22 O 0.7448(10) 0.3022(8) 0.3715(9) 0.008(4) Uani 1 1 d . U . . .
O23 O 0.8184(11) 0.2292(8) 0.3947(10) 0.015(4) Uani 1 1 d . U . . .
C22 C 0.8586(16) 0.3511(11) 0.4946(15) 0.012(6) Uani 1 1 d . U . . .
O31 O 0.8421(11) 0.3789(8) 0.4423(10) 0.014(4) Uani 1 1 d . U . . .
O32 O 0.8926(11) 0.3028(8) 0.4881(10) 0.011(4) Uani 1 1 d . U . . .
O33 O 0.8398(11) 0.3663(8) 0.5523(10) 0.012(4) Uani 1 1 d . U . . .
C23 C 0.7563(17) 0.2329(12) 0.5811(16) 0.016(6) Uani 1 1 d . U . . .
O41 O 0.6955(12) 0.2052(9) 0.5698(12) 0.022(5) Uani 1 1 d . U . . .
O42 O 0.7518(12) 0.2800(9) 0.6105(11) 0.019(5) Uani 1 1 d . U . . .
O43 O 0.8191(12) 0.2155(8) 0.5609(10) 0.014(4) Uani 1 1 d . U . . .
C24 C 0.6311(16) 0.3358(11) 0.4982(14) 0.010(6) Uani 1 1 d . U . . .
O51 O 0.6108(12) 0.2851(8) 0.4928(10) 0.016(4) Uani 1 1 d . U . . .
O52 O 0.6351(10) 0.3663(8) 0.4461(9) 0.008(4) Uani 1 1 d . U . . .
O53 O 0.6461(12) 0.3570(8) 0.5548(11) 0.017(4) Uani 1 1 d . U . . .
K1 K 0.7560(4) 0.1382(3) 0.4716(3) 0.0207(15) Uani 1 1 d . . . . .
K2 K 0.7339(4) 0.4424(3) 0.5075(4) 0.0195(15) Uani 1 1 d . . . . .
N1 N 0.4495(14) 0.4856(10) 0.8450(12) 0.013(5) Uani 1 1 d . U . . .
C101 C 0.4818(19) 0.5183(14) 0.9015(18) 0.025(7) Uani 1 1 d . U . . .
H10A H 0.5267 0.4984 0.9215 0.031 Uiso 1 1 calc R U . . .
H10B H 0.4419 0.5212 0.9369 0.031 Uiso 1 1 calc R U . . .
C102 C 0.508(2) 0.5755(14) 0.8829(18) 0.026(8) Uani 1 1 d . U . . .
H10C H 0.5283 0.5941 0.9234 0.039 Uiso 1 1 calc R U . . .
H10D H 0.5485 0.5733 0.8489 0.039 Uiso 1 1 calc R U . . .
H10E H 0.4634 0.5962 0.8644 0.039 Uiso 1 1 calc R U . . .
C103 C 0.388(2) 0.5153(16) 0.8053(19) 0.032(8) Uani 1 1 d . U . . .
H10F H 0.3666 0.4905 0.7698 0.038 Uiso 1 1 calc R U . . .
H10G H 0.4113 0.5471 0.7824 0.038 Uiso 1 1 calc R U . . .
C104 C 0.3202(18) 0.5355(14) 0.8492(17) 0.023(7) Uani 1 1 d . U . . .
H10H H 0.2818 0.5545 0.8205 0.034 Uiso 1 1 calc R U . . .
H10I H 0.2956 0.5041 0.8712 0.034 Uiso 1 1 calc R U . . .
H10J H 0.3404 0.5607 0.8838 0.034 Uiso 1 1 calc R U . . .
C105 C 0.513(2) 0.4736(15) 0.7929(18) 0.027(8) Uani 1 1 d . U . . .
H10K H 0.5355 0.5086 0.7778 0.033 Uiso 1 1 calc R U . . .
H10L H 0.4885 0.4556 0.7530 0.033 Uiso 1 1 calc R U . . .
C106 C 0.579(2) 0.4364(18) 0.821(2) 0.047(11) Uani 1 1 d . U . . .
H10M H 0.6174 0.4302 0.7858 0.071 Uiso 1 1 calc R U . . .
H10N H 0.6043 0.4542 0.8601 0.071 Uiso 1 1 calc R U . . .
H10O H 0.5574 0.4012 0.8352 0.071 Uiso 1 1 calc R U . . .
C107 C 0.420(2) 0.4331(13) 0.8714(17) 0.023(7) Uani 1 1 d . U . . .
H10P H 0.4639 0.4154 0.8961 0.027 Uiso 1 1 calc R U . . .
H10Q H 0.3806 0.4421 0.9055 0.027 Uiso 1 1 calc R U . . .
C108 C 0.386(2) 0.3919(14) 0.8267(18) 0.027(8) Uani 1 1 d . U . . .
H10R H 0.3700 0.3602 0.8534 0.040 Uiso 1 1 calc R U . . .
H10S H 0.3405 0.4074 0.8030 0.040 Uiso 1 1 calc R U . . .
H10T H 0.4244 0.3804 0.7935 0.040 Uiso 1 1 calc R U . . .
N2 N 0.7816(16) 0.5698(11) 0.7411(14) 0.025(6) Uani 1 1 d . U . . .
C201 C 0.774(2) 0.6302(16) 0.758(2) 0.035(9) Uani 1 1 d . U . . .
H20A H 0.8172 0.6409 0.7884 0.042 Uiso 1 1 calc R U . . .
H20B H 0.7785 0.6516 0.7156 0.042 Uiso 1 1 calc R U . . .
C202 C 0.700(2) 0.6452(16) 0.790(2) 0.036(9) Uani 1 1 d . U . . .
H20C H 0.6998 0.6847 0.7991 0.054 Uiso 1 1 calc R U . . .
H20D H 0.6565 0.6359 0.7597 0.054 Uiso 1 1 calc R U . . .
H20E H 0.6953 0.6252 0.8327 0.054 Uiso 1 1 calc R U . . .
C203 C 0.7820(19) 0.5363(14) 0.8056(18) 0.026(8) Uani 1 1 d . U . . .
H20F H 0.7865 0.4971 0.7936 0.031 Uiso 1 1 calc R U . . .
H20G H 0.7315 0.5414 0.8280 0.031 Uiso 1 1 calc R U . . .
C204 C 0.850(2) 0.5515(18) 0.858(2) 0.039(9) Uani 1 1 d . U . . .
H20H H 0.8462 0.5282 0.8983 0.059 Uiso 1 1 calc R U . . .
H20I H 0.9004 0.5457 0.8370 0.059 Uiso 1 1 calc R U . . .
H20J H 0.8453 0.5900 0.8715 0.059 Uiso 1 1 calc R U . . .
C205 C 0.857(2) 0.5646(16) 0.707(2) 0.034(9) Uani 1 1 d . U . . .
H20K H 0.8982 0.5807 0.7364 0.041 Uiso 1 1 calc R U . . .
H20L H 0.8549 0.5857 0.6643 0.041 Uiso 1 1 calc R U . . .
C206 C 0.878(2) 0.5031(15) 0.691(2) 0.034(9) Uani 1 1 d . U . . .
H20M H 0.9282 0.5015 0.6687 0.052 Uiso 1 1 calc R U . . .
H20N H 0.8809 0.4822 0.7335 0.052 Uiso 1 1 calc R U . . .
H20O H 0.8377 0.4872 0.6614 0.052 Uiso 1 1 calc R U . . .
C207 C 0.715(2) 0.5497(14) 0.7008(18) 0.026(8) Uani 1 1 d . U . . .
H20P H 0.7232 0.5106 0.6905 0.031 Uiso 1 1 calc R U . . .
H20Q H 0.6677 0.5523 0.7289 0.031 Uiso 1 1 calc R U . . .
C208 C 0.700(2) 0.5787(17) 0.638(2) 0.036(9) Uani 1 1 d . U . . .
H20R H 0.6545 0.5626 0.6145 0.054 Uiso 1 1 calc R U . . .
H20S H 0.6897 0.6174 0.6471 0.054 Uiso 1 1 calc R U . . .
H20T H 0.7453 0.5756 0.6086 0.054 Uiso 1 1 calc R U . . .
N3 N 0.2817(16) 0.1498(12) 0.4694(15) 0.025(6) Uani 1 1 d . U . . .
C301 C 0.201(2) 0.1397(15) 0.4932(18) 0.028(8) Uani 1 1 d . U . . .
H30A H 0.1637 0.1491 0.4567 0.034 Uiso 1 1 calc R U . . .
H30B H 0.1952 0.1004 0.5040 0.034 Uiso 1 1 calc R U . . .
C302 C 0.185(2) 0.1728(17) 0.5539(19) 0.038(9) Uani 1 1 d . U . . .
H30C H 0.1322 0.1656 0.5687 0.057 Uiso 1 1 calc R U . . .
H30D H 0.2222 0.1631 0.5902 0.057 Uiso 1 1 calc R U . . .
H30E H 0.1907 0.2118 0.5429 0.057 Uiso 1 1 calc R U . . .
C303 C 0.3468(19) 0.1340(14) 0.5222(18) 0.025(7) Uani 1 1 d . U . . .
H30F H 0.3980 0.1417 0.5022 0.030 Uiso 1 1 calc R U . . .
H30G H 0.3416 0.1577 0.5625 0.030 Uiso 1 1 calc R U . . .
C304 C 0.345(3) 0.0750(17) 0.545(2) 0.043(10) Uani 1 1 d . U . . .
H30H H 0.3876 0.0685 0.5776 0.065 Uiso 1 1 calc R U . . .
H30I H 0.2954 0.0671 0.5659 0.065 Uiso 1 1 calc R U . . .
H30J H 0.3518 0.0510 0.5055 0.065 Uiso 1 1 calc R U . . .
C305 C 0.289(2) 0.1152(15) 0.4083(19) 0.031(8) Uani 1 1 d . U . . .
H30K H 0.2498 0.1282 0.3746 0.037 Uiso 1 1 calc R U . . .
H30L H 0.2741 0.0775 0.4209 0.037 Uiso 1 1 calc R U . . .
C306 C 0.368(2) 0.1121(16) 0.373(2) 0.034(9) Uani 1 1 d . U . . .
H30M H 0.3630 0.0878 0.3334 0.050 Uiso 1 1 calc R U . . .
H30N H 0.3827 0.1488 0.3578 0.050 Uiso 1 1 calc R U . . .
H30O H 0.4070 0.0978 0.4043 0.050 Uiso 1 1 calc R U . . .
C307 C 0.295(2) 0.2099(15) 0.4528(19) 0.031(8) Uani 1 1 d . U . . .
H30P H 0.2949 0.2313 0.4954 0.037 Uiso 1 1 calc R U . . .
H30Q H 0.3475 0.2139 0.4330 0.037 Uiso 1 1 calc R U . . .
C308 C 0.238(3) 0.233(2) 0.406(3) 0.057(13) Uani 1 1 d . U . . .
H30R H 0.2503 0.2712 0.3978 0.086 Uiso 1 1 calc R U . . .
H30S H 0.2391 0.2123 0.3635 0.086 Uiso 1 1 calc R U . . .
H30T H 0.1865 0.2297 0.4259 0.086 Uiso 1 1 calc R U . . .
C401 C 0.644(2) 0.0604(15) 0.3335(19) 0.030(8) Uani 1 1 d . U . . .
O401 O 0.6917(18) 0.0714(12) 0.3757(16) 0.048(7) Uani 1 1 d . U . . .
C402 C 0.563(3) 0.044(3) 0.354(3) 0.076(16) Uani 1 1 d . U . . .
H40A H 0.5314 0.0365 0.3128 0.113 Uiso 1 1 calc R U . . .
H40B H 0.5652 0.0113 0.3820 0.113 Uiso 1 1 calc R U . . .
H40C H 0.5390 0.0742 0.3789 0.113 Uiso 1 1 calc R U . . .
C403 C 0.661(3) 0.056(2) 0.262(3) 0.069(15) Uani 1 1 d . U . . .
H40D H 0.6137 0.0469 0.2370 0.104 Uiso 1 1 calc R U . . .
H40E H 0.6811 0.0915 0.2463 0.104 Uiso 1 1 calc R U . . .
H40F H 0.7004 0.0278 0.2556 0.104 Uiso 1 1 calc R U . . .
C411 C 0.5692(19) 0.5341(13) 0.4660(17) 0.023(7) Uani 1 1 d . U . . .
O411 O 0.6142(13) 0.5132(9) 0.5071(12) 0.026(5) Uani 1 1 d . U . . .
C412 C 0.554(2) 0.5100(16) 0.401(2) 0.036(9) Uani 1 1 d . U . . .
H41A H 0.5164 0.5328 0.3754 0.054 Uiso 1 1 calc R U . . .
H41B H 0.6021 0.5075 0.3755 0.054 Uiso 1 1 calc R U . . .
H41C H 0.5320 0.4732 0.4066 0.054 Uiso 1 1 calc R U . . .
C413 C 0.5350(16) 0.5898(14) 0.4800(17) 0.024(7) Uani 1 1 d . U . . .
H41D H 0.5004 0.6005 0.4423 0.037 Uiso 1 1 calc R U . . .
H41E H 0.5053 0.5884 0.5219 0.037 Uiso 1 1 calc R U . . .
H41F H 0.5769 0.6168 0.4849 0.037 Uiso 1 1 calc DR U . . .
C421 C 0.894(2) 0.5393(14) 0.4840(19) 0.028(8) Uani 1 1 d . U . . .
O421 O 0.8472(14) 0.5247(10) 0.5251(13) 0.030(6) Uani 1 1 d . U . . .
C422 C 0.877(2) 0.5344(18) 0.411(2) 0.042(10) Uani 1 1 d . U . . .
H42A H 0.9207 0.5479 0.3855 0.063 Uiso 1 1 calc R U . . .
H42B H 0.8671 0.4959 0.4001 0.063 Uiso 1 1 calc R U . . .
H42C H 0.8303 0.5560 0.4002 0.063 Uiso 1 1 calc R U . . .
C423 C 0.967(2) 0.5673(17) 0.508(2) 0.041(10) Uani 1 1 d . U . . .
H42D H 0.9986 0.5764 0.4686 0.061 Uiso 1 1 calc R U . . .
H42E H 0.9532 0.6009 0.5318 0.061 Uiso 1 1 calc R U . . .
H42F H 0.9960 0.5430 0.5382 0.061 Uiso 1 1 calc R U . . .
C431 C 0.718(2) 0.6378(18) 0.368(2) 0.043(10) Uani 1 1 d . U . . .
O431 O 0.6917(18) 0.5923(13) 0.3499(16) 0.049(8) Uani 1 1 d . U . . .
C432 C 0.7406(17) 0.6439(18) 0.445(2) 0.045(10) Uani 1 1 d . U . . .
H43A H 0.7605 0.6809 0.4536 0.067 Uiso 1 1 calc R U . . .
H43B H 0.6945 0.6377 0.4726 0.067 Uiso 1 1 calc DR U . . .
H43C H 0.7807 0.6170 0.4573 0.067 Uiso 1 1 calc R U . . .
C433 C 0.734(3) 0.683(2) 0.325(3) 0.058(13) Uani 1 1 d . U . . .
H43D H 0.7546 0.7139 0.3520 0.087 Uiso 1 1 calc R U . . .
H43E H 0.7729 0.6724 0.2916 0.087 Uiso 1 1 calc R U . . .
H43F H 0.6863 0.6946 0.3014 0.087 Uiso 1 1 calc R U . . .

loop_
_atom_site_aniso_label
_atom_site_aniso_U_11
_atom_site_aniso_U_22
_atom_site_aniso_U_33
_atom_site_aniso_U_23
_atom_site_aniso_U_13
_atom_site_aniso_U_12
Ru1 0.0054(11) 0.0278(13) 0.0037(11) -0.0017(9) -0.0019(8) -0.0028(9)
Ru2 0.0098(8) 0.0174(8) 0.0078(8) 0.0004(7) -0.0023(7) 0.0001(7)
Ru3 0.0091(8) 0.0175(8) 0.0083(8) 0.0005(7) -0.0014(7) -0.0006(7)
Ru4 0.0036(11) 0.0285(13) 0.0054(11) -0.0011(9) -0.0002(8) 0.0004(9)
Ru5 0.0041(10) 0.0261(13) 0.0028(11) 0.0007(9) -0.0013(8) 0.0018(9)
Ru6 0.0082(8) 0.0166(8) 0.0064(8) 0.0002(7) -0.0013(7) 0.0000(7)
Ru7 0.0097(8) 0.0173(8) 0.0082(8) -0.0003(7) -0.0004(7) 0.0000(7)
Ru8 0.0041(11) 0.0279(14) 0.0068(11) -0.0003(9) -0.0007(9) -0.0009(9)
Br1 0.0097(14) 0.0301(17) 0.0093(14) 0.0041(12) -0.0043(11) -0.0006(12)
Br2 0.0107(14) 0.0311(17) 0.0098(14) -0.0024(12) -0.0031(11) 0.0049(12)
Br3 0.0085(14) 0.0338(18) 0.0094(15) -0.0050(12) -0.0019(11) -0.0002(12)
Br4 0.0116(14) 0.0318(18) 0.0137(15) -0.0014(12) 0.0003(12) -0.0062(12)
Br5 0.0188(16) 0.0355(19) 0.0149(16) 0.0021(13) -0.0003(13) 0.0017(13)
C1 0.013(10) 0.019(10) 0.015(10) -0.001(8) 0.006(8) -0.004(8)
C2 0.008(9) 0.021(10) 0.014(10) 0.000(8) 0.006(8) -0.002(8)
C3 0.004(7) 0.007(6) 0.004(7) -0.002(5) -0.002(5) 0.002(5)
C4 0.010(9) 0.017(9) 0.019(10) -0.001(8) 0.001(8) 0.005(8)
C5 0.012(7) 0.015(7) 0.010(7) 0.000(5) -0.002(5) -0.002(5)
C6 0.025(11) 0.027(11) 0.026(11) 0.004(8) -0.009(8) 0.002(9)
C7 0.018(10) 0.024(10) 0.025(11) -0.003(8) 0.001(8) 0.006(8)
C8 0.021(10) 0.025(10) 0.025(11) -0.002(8) -0.001(8) 0.001(8)
C9 0.017(10) 0.019(10) 0.014(10) 0.002(8) 0.001(8) 0.003(8)
C10 0.012(9) 0.019(9) 0.006(9) -0.001(8) -0.004(8) -0.004(8)
C11 0.016(10) 0.020(10) 0.012(10) 0.000(8) -0.002(8) 0.002(8)
C12 0.022(10) 0.022(10) 0.022(10) 0.003(8) -0.004(8) -0.002(8)
C13 0.006(7) 0.007(7) 0.004(7) 0.001(5) 0.001(5) 0.000(5)
C14 0.021(10) 0.023(10) 0.021(10) 0.002(8) -0.003(8) -0.001(8)
C15 0.026(11) 0.029(11) 0.030(11) -0.003(9) -0.008(9) 0.004(8)
C16 0.011(10) 0.018(10) 0.020(10) 0.002(8) -0.002(8) 0.002(8)
O1 0.015(10) 0.029(11) 0.035(12) -0.004(9) 0.007(9) 0.000(9)
O2 0.029(9) 0.034(9) 0.021(9) -0.011(7) -0.013(7) -0.005(7)
O3 0.015(8) 0.027(8) 0.011(8) -0.001(7) -0.004(7) 0.005(7)
O4 0.032(12) 0.043(13) 0.022(12) 0.002(10) -0.007(10) -0.009(10)
O5 0.026(11) 0.039(12) 0.019(11) -0.003(9) 0.000(9) -0.001(9)
O6 0.032(12) 0.041(13) 0.034(13) 0.002(10) 0.011(10) -0.012(10)
O7 0.035(12) 0.045(13) 0.023(12) -0.007(10) -0.004(10) -0.007(10)
O8 0.019(11) 0.039(12) 0.027(12) -0.003(10) 0.007(9) -0.015(9)
O9 0.014(8) 0.027(8) 0.020(8) 0.001(7) -0.009(7) 0.001(7)
O10 0.020(8) 0.030(9) 0.028(9) 0.004(7) -0.008(7) 0.004(7)
O11 0.024(11) 0.030(11) 0.032(12) -0.001(9) -0.016(10) -0.001(9)
O12 0.019(11) 0.042(12) 0.033(12) 0.000(10) 0.009(9) 0.004(9)
O13 0.027(11) 0.033(11) 0.012(10) -0.011(9) -0.013(9) 0.012(9)
O14 0.027(11) 0.038(12) 0.024(11) 0.008(10) 0.004(9) 0.002(10)
O15 0.016(8) 0.030(9) 0.033(9) 0.009(8) 0.006(7) -0.002(7)
O16 0.006(9) 0.038(12) 0.026(11) 0.001(9) 0.007(8) 0.006(8)
C21 0.011(7) 0.014(7) 0.012(7) -0.003(5) -0.001(5) -0.001(5)
O21 0.017(8) 0.022(8) 0.017(8) 0.000(7) 0.003(7) 0.002(7)
O22 0.006(5) 0.014(5) 0.005(5) 0.000(4) 0.002(4) 0.002(4)
O23 0.010(7) 0.022(8) 0.013(8) -0.003(7) 0.001(6) -0.007(6)
C22 0.012(7) 0.013(7) 0.011(7) -0.001(5) -0.003(5) -0.003(5)
O31 0.014(6) 0.017(6) 0.010(6) 0.001(4) 0.000(4) 0.003(4)
O32 0.010(6) 0.016(6) 0.008(6) 0.004(4) 0.004(4) 0.000(4)
O33 0.011(6) 0.015(6) 0.009(6) 0.001(4) -0.002(4) 0.001(4)
C23 0.011(9) 0.019(10) 0.019(10) 0.002(8) -0.005(8) 0.001(8)
O41 0.015(8) 0.026(8) 0.026(9) -0.001(7) -0.006(7) 0.005(7)
O42 0.012(8) 0.024(8) 0.020(8) -0.006(7) -0.001(7) 0.000(7)
O43 0.015(8) 0.017(8) 0.011(8) -0.004(6) -0.002(7) -0.002(6)
C24 0.009(7) 0.012(7) 0.008(7) 0.000(5) -0.003(5) 0.000(5)
O51 0.023(8) 0.020(8) 0.006(8) -0.003(6) 0.001(7) -0.003(7)
O52 0.007(5) 0.013(5) 0.004(5) -0.001(4) -0.002(4) -0.002(4)
O53 0.015(8) 0.018(8) 0.017(8) 0.001(7) 0.001(7) -0.003(7)
K1 0.017(3) 0.031(4) 0.014(3) 0.001(3) -0.006(3) 0.004(3)
K2 0.010(3) 0.029(4) 0.020(4) -0.001(3) -0.007(3) 0.003(3)
N1 0.012(8) 0.017(9) 0.011(9) 0.000(7) 0.003(7) 0.002(7)
C101 0.019(10) 0.030(11) 0.028(11) 0.001(8) -0.005(8) 0.002(8)
C102 0.023(14) 0.032(14) 0.023(14) 0.000(12) 0.006(12) 0.000(12)
C103 0.033(11) 0.033(11) 0.030(11) -0.002(9) -0.004(9) -0.001(9)
C104 0.013(13) 0.029(14) 0.026(14) 0.007(12) -0.003(11) 0.005(11)
C105 0.029(11) 0.029(11) 0.024(11) -0.003(8) -0.004(9) 0.003(8)
C106 0.038(17) 0.045(17) 0.058(19) -0.001(15) -0.014(15) 0.004(14)
C107 0.025(10) 0.024(10) 0.020(10) 0.005(8) -0.001(8) 0.001(8)
C108 0.030(15) 0.025(14) 0.026(14) -0.001(12) 0.005(12) -0.007(12)
N2 0.027(10) 0.024(9) 0.023(10) 0.001(8) 0.001(8) 0.000(8)
C201 0.031(12) 0.034(12) 0.039(12) -0.002(9) -0.002(9) 0.000(9)
C202 0.039(16) 0.036(16) 0.032(16) -0.006(13) 0.000(13) -0.006(13)
C203 0.020(10) 0.030(11) 0.028(11) 0.002(8) 0.002(8) 0.000(8)
C204 0.035(16) 0.055(17) 0.029(16) -0.002(14) -0.005(13) -0.001(14)
C205 0.029(11) 0.035(12) 0.038(12) -0.002(9) -0.003(9) 0.000(9)
C206 0.026(15) 0.037(16) 0.041(16) 0.000(13) 0.011(13) 0.007(13)
C207 0.024(11) 0.027(11) 0.027(11) 0.001(8) 0.005(9) -0.001(8)
C208 0.030(15) 0.045(16) 0.034(16) -0.014(13) 0.009(13) 0.000(13)
N3 0.020(9) 0.029(10) 0.026(10) 0.000(8) -0.005(8) 0.000(8)
C301 0.026(11) 0.033(11) 0.026(11) -0.003(9) -0.006(9) -0.005(8)
C302 0.044(16) 0.046(17) 0.025(15) 0.002(13) -0.013(13) 0.000(14)
C303 0.020(10) 0.033(11) 0.023(11) -0.001(8) 0.006(8) -0.005(8)
C304 0.045(17) 0.049(17) 0.036(17) 0.000(14) -0.015(14) -0.003(14)
C305 0.032(11) 0.033(11) 0.028(11) 0.001(9) 0.004(9) -0.002(9)
C306 0.029(15) 0.040(16) 0.032(16) 0.001(13) 0.002(13) -0.004(13)
C307 0.034(11) 0.032(11) 0.026(11) 0.000(9) 0.002(9) -0.002(9)
C308 0.057(19) 0.057(19) 0.06(2) 0.010(16) -0.003(16) 0.002(16)
C401 0.029(11) 0.032(11) 0.029(11) -0.002(9) -0.006(9) 0.001(9)
O401 0.049(11) 0.048(10) 0.046(11) -0.003(8) -0.012(8) -0.001(8)
C402 0.07(2) 0.08(2) 0.07(2) 0.000(17) -0.017(17) 0.002(17)
C403 0.06(2) 0.07(2) 0.07(2) -0.001(17) 0.004(17) -0.001(17)
C411 0.022(10) 0.023(10) 0.024(11) -0.001(8) 0.002(8) 0.001(8)
O411 0.025(9) 0.027(9) 0.026(9) 0.006(7) -0.005(7) 0.005(7)
C412 0.035(16) 0.037(16) 0.035(16) 0.001(13) -0.009(13) -0.001(13)
C413 0.024(14) 0.030(14) 0.019(14) -0.004(12) -0.003(12) 0.003(12)
C421 0.029(11) 0.024(11) 0.030(11) 0.000(8) -0.005(9) 0.002(8)
O421 0.024(9) 0.033(9) 0.033(9) 0.002(8) -0.001(8) -0.006(7)
C422 0.028(15) 0.050(17) 0.048(18) 0.003(14) 0.006(14) 0.000(14)
C423 0.035(16) 0.042(17) 0.045(17) 0.000(14) -0.013(14) -0.002(14)
C431 0.040(13) 0.046(13) 0.042(13) 0.000(9) 0.000(9) 0.000(9)
O431 0.048(14) 0.048(14) 0.052(15) -0.002(12) 0.006(12) -0.004(12)
C432 0.040(17) 0.049(17) 0.045(17) 0.001(14) 0.011(14) 0.009(14)
C433 0.049(18) 0.059(19) 0.07(2) 0.008(16) -0.011(16) -0.005(15)

loop_
_atom_type_symbol
_atom_type_description
_atom_type_scat_dispersion_real
_atom_type_scat_dispersion_imag
_atom_type_scat_source
C C 0.0033 0.0016 'International Tables Vol C Tables 4.2.6.8 and 6.1.1.4'
H H 0.0000 0.0000 'International Tables Vol C Tables 4.2.6.8 and 6.1.1.4'
N N 0.0061 0.0033 'International Tables Vol C Tables 4.2.6.8 and 6.1.1.4'
O O 0.0106 0.0060 'International Tables Vol C Tables 4.2.6.8 and 6.1.1.4'
Ru Ru -1.2594 0.8363 'International Tables Vol C Tables 4.2.6.8 and 6.1.1.4'
Br Br -0.2901 2.4595 'International Tables Vol C Tables 4.2.6.8 and 6.1.1.4'
K K 0.2009 0.2494 'International Tables Vol C Tables 4.2.6.8 and 6.1.1.4'

loop_
_geom_angle_atom_site_label_1
_geom_angle_atom_site_label_2
_geom_angle_atom_site_label_3
_geom_angle
_geom_angle_site_symmetry_1
_geom_angle_site_symmetry_3
_geom_angle_publ_flag
C1 Ru1 C2 91.6(13) . . ?
C1 Ru1 O21 176.2(11) . . ?
C2 Ru1 O21 92.2(11) . . ?
C1 Ru1 O51 91.9(11) . . ?
C2 Ru1 O51 176.6(11) . . ?
O21 Ru1 O51 84.4(8) . . ?
C1 Ru1 Ru2 93.9(9) . . ?
C2 Ru1 Ru2 94.8(9) . . ?
O21 Ru1 Ru2 85.0(6) . . ?
O51 Ru1 Ru2 85.0(6) . . ?
C1 Ru1 Br4 96.4(9) . . ?
C2 Ru1 Br4 99.0(9) . . ?
O21 Ru1 Br4 83.7(6) . . ?
O51 Ru1 Br4 80.5(6) . . ?
Ru2 Ru1 Br4 162.46(12) . . ?
C4 Ru2 C3 90.2(12) . . ?
C4 Ru2 O52 175.2(10) . . ?
C3 Ru2 O52 93.9(9) . . ?
C4 Ru2 O22 90.5(10) . . ?
C3 Ru2 O22 179.2(10) . . ?
O52 Ru2 O22 85.3(7) . . ?
C4 Ru2 Ru1 94.5(10) . . ?
C3 Ru2 Ru1 96.4(8) . . ?
O52 Ru2 Ru1 82.7(5) . . ?
O22 Ru2 Ru1 83.2(5) . . ?
C4 Ru2 Br1 97.7(10) . . ?
C3 Ru2 Br1 98.2(8) . . ?
O52 Ru2 Br1 84.1(5) . . ?
O22 Ru2 Br1 82.1(5) . . ?
Ru1 Ru2 Br1 160.90(12) . . ?
C6 Ru3 C5 86.4(14) . . ?
C6 Ru3 O31 95.3(13) . . ?
C5 Ru3 O31 177.1(10) . . ?
C6 Ru3 O22 179.3(12) . . ?
C5 Ru3 O22 93.0(10) . . ?
O31 Ru3 O22 85.3(7) . . ?
C6 Ru3 Ru4 97.1(10) . . ?
C5 Ru3 Ru4 99.2(9) . . ?
O31 Ru3 Ru4 83.0(5) . . ?
O22 Ru3 Ru4 83.2(5) . . ?
C6 Ru3 Br1 97.6(11) . . ?
C5 Ru3 Br1 93.5(9) . . ?
O31 Ru3 Br1 83.8(5) . . ?
O22 Ru3 Br1 82.2(5) . . ?
Ru4 Ru3 Br1 161.05(13) . . ?
C7 Ru4 C8 87.9(15) . . ?
C7 Ru4 O23 93.5(12) . . ?
C8 Ru4 O23 178.4(12) . . ?
C7 Ru4 O32 176.5(11) . . ?
C8 Ru4 O32 93.8(12) . . ?
O23 Ru4 O32 84.8(8) . . ?
C7 Ru4 Ru3 92.1(10) . . ?
C8 Ru4 Ru3 96.2(10) . . ?
O23 Ru4 Ru3 84.6(6) . . ?
O32 Ru4 Ru3 84.7(5) . . ?
C7 Ru4 Br2 103.1(10) . . ?
C8 Ru4 Br2 94.4(10) . . ?
O23 Ru4 Br2 84.5(6) . . ?
O32 Ru4 Br2 79.8(5) . . ?
Ru3 Ru4 Br2 161.77(13) . . ?
C9 Ru5 C10 89.6(13) . . ?
C9 Ru5 O43 177.4(11) . . ?
C10 Ru5 O43 92.9(10) . . ?
C9 Ru5 O32 92.8(11) . . ?
C10 Ru5 O32 175.8(11) . . ?
O43 Ru5 O32 84.7(8) . . ?
C9 Ru5 Ru6 96.9(10) . . ?
C10 Ru5 Ru6 91.5(9) . . ?
O43 Ru5 Ru6 83.8(5) . . ?
O32 Ru5 Ru6 84.8(5) . . ?
C9 Ru5 Br2 92.1(10) . . ?
C10 Ru5 Br2 103.3(9) . . ?
O43 Ru5 Br2 86.6(5) . . ?
O32 Ru5 Br2 80.0(5) . . ?
Ru6 Ru5 Br2 162.76(12) . . ?
C12 Ru6 C11 91.7(14) . . ?
C12 Ru6 O33 177.7(12) . . ?
C11 Ru6 O33 90.5(11) . . ?
C12 Ru6 O42 93.3(12) . . ?
C11 Ru6 O42 175.0(11) . . ?
O33 Ru6 O42 84.6(8) . . ?
C12 Ru6 Ru5 97.7(11) . . ?
C11 Ru6 Ru5 94.9(10) . . ?
O33 Ru6 Ru5 82.9(5) . . ?
O42 Ru6 Ru5 83.8(6) . . ?
C12 Ru6 Br3 91.1(11) . . ?
C11 Ru6 Br3 99.2(10) . . ?
O33 Ru6 Br3 87.7(5) . . ?
O42 Ru6 Br3 81.3(6) . . ?
Ru5 Ru6 Br3 163.09(12) . . ?
C14 Ru7 C13 89.9(13) . . ?
C14 Ru7 O53 177.7(12) . . ?
C13 Ru7 O53 91.7(10) . . ?
C14 Ru7 O42 95.4(12) . . ?
C13 Ru7 O42 174.7(10) . . ?
O53 Ru7 O42 83.1(8) . . ?
C14 Ru7 Ru8 92.9(10) . . ?
C13 Ru7 Ru8 96.3(8) . . ?
O53 Ru7 Ru8 85.3(6) . . ?
O42 Ru7 Ru8 84.3(6) . . ?
C14 Ru7 Br3 97.3(10) . . ?
C13 Ru7 Br3 97.1(8) . . ?
O53 Ru7 Br3 84.2(6) . . ?
O42 Ru7 Br3 81.4(6) . . ?
Ru8 Ru7 Br3 163.15(13) . . ?
C16 Ru8 C15 85.6(15) . . ?
C16 Ru8 O51 92.8(11) . . ?
C15 Ru8 O51 178.3(12) . . ?
C16 Ru8 O41 177.8(12) . . ?
C15 Ru8 O41 96.4(13) . . ?
O51 Ru8 O41 85.3(9) . . ?
C16 Ru8 Br4 95.7(10) . . ?
C15 Ru8 Br4 98.0(11) . . ?
O51 Ru8 Br4 82.3(5) . . ?
O41 Ru8 Br4 85.1(6) . . ?
C16 Ru8 Ru7 95.9(10) . . ?
C15 Ru8 Ru7 97.5(11) . . ?
O51 Ru8 Ru7 82.5(5) . . ?
O41 Ru8 Ru7 82.9(6) . . ?
Br4 Ru8 Ru7 161.35(13) . . ?
Ru3 Br1 Ru2 83.13(11) . . ?
Ru3 Br1 K2 87.68(14) . . ?
Ru2 Br1 K2 88.21(15) . . ?
Ru5 Br2 Ru4 85.00(11) . . ?
Ru7 Br3 Ru6 84.21(11) . . ?
Ru7 Br3 K2 85.18(13) . . ?
Ru6 Br3 K2 83.06(13) . . ?
Ru8 Br4 Ru1 83.63(12) . . ?
Ru8 Br4 K1 87.82(14) . . ?
Ru1 Br4 K1 87.83(15) . . ?
O1 C1 Ru1 175(3) . . ?
O2 C2 Ru1 178(3) . . ?
O3 C3 Ru2 175(2) . . ?
O4 C4 Ru2 179(3) . . ?
O5 C5 Ru3 176(3) . . ?
O6 C6 Ru3 175(3) . . ?
O7 C7 Ru4 178(3) . . ?
O8 C8 Ru4 177(3) . . ?
O9 C9 Ru5 177(3) . . ?
O10 C10 Ru5 177(3) . . ?
O11 C11 Ru6 176(3) . . ?
O12 C12 Ru6 176(3) . . ?
O13 C13 Ru7 175(3) . . ?
O14 C14 Ru7 177(3) . . ?
O15 C15 Ru8 176(3) . . ?
O16 C16 Ru8 178(3) . . ?
O22 C21 O23 122(3) . . ?
O22 C21 O21 121(3) . . ?
O23 C21 O21 117(3) . . ?
O22 C21 K1 163(2) . . ?
O23 C21 K1 63.4(15) . . ?
O21 C21 K1 57.1(14) . . ?
C21 O21 Ru1 124.4(18) . . ?
C21 O21 K1 99.4(16) . . ?
Ru1 O21 K1 128.6(10) . . ?
C21 O22 Ru3 123.7(17) . . ?
C21 O22 Ru2 124.2(17) . . ?
Ru3 O22 Ru2 110.2(8) . . ?
C21 O23 Ru4 123.9(18) . . ?
C21 O23 K1 93.4(16) . . ?
Ru4 O23 K1 135.9(9) . . ?
O33 C22 O31 122(3) . . ?
O33 C22 O32 118(2) . . ?
O31 C22 O32 120(3) . . ?
O33 C22 K2 61.4(14) . . ?
O31 C22 K2 62.4(15) . . ?
O32 C22 K2 162.6(19) . . ?
C22 O31 Ru3 128.0(18) . . ?
C22 O31 K2 93.7(17) . . ?
Ru3 O31 K2 128.0(8) . . ?
C22 O32 Ru5 122.9(17) . . ?
C22 O32 Ru4 121.9(17) . . ?
Ru5 O32 Ru4 114.9(9) . . ?
C22 O33 Ru6 130.0(18) . . ?
C22 O33 K2 95.0(16) . . ?
Ru6 O33 K2 130.8(9) . . ?
O43 C23 O41 119(3) . . ?
O43 C23 O42 121(3) . . ?
O41 C23 O42 120(3) . . ?
O43 C23 K1 61.2(16) . . ?
O41 C23 K1 59.8(16) . . ?
O42 C23 K1 163(2) . . ?
C23 O41 Ru8 126(2) . . ?
C23 O41 K1 96.9(19) . . ?
Ru8 O41 K1 126.1(9) . . ?
C23 O42 Ru6 123.7(18) . . ?
C23 O42 Ru7 122.8(19) . . ?
Ru6 O42 Ru7 112.5(9) . . ?
C23 O43 Ru5 126.4(19) . . ?
C23 O43 K1 96.0(17) . . ?
Ru5 O43 K1 135.0(9) . . ?
O53 C24 O52 118(2) . . ?
O53 C24 O51 121(3) . . ?
O52 C24 O51 121(2) . . ?
O53 C24 K2 60.0(14) . . ?
O52 C24 K2 61.7(13) . . ?
O51 C24 K2 161.5(19) . . ?
C24 O51 Ru8 125.3(18) . . ?
C24 O51 Ru1 121.1(17) . . ?
Ru8 O51 Ru1 112.0(9) . . ?
C24 O52 Ru2 126.8(17) . . ?
C24 O52 K2 94.5(15) . . ?
Ru2 O52 K2 126.8(8) . . ?
C24 O53 Ru7 123.3(18) . . ?
C24 O53 K2 96.7(17) . . ?
Ru7 O53 K2 134.1(9) . . ?
O401 K1 O41 133.8(8) . . ?
O401 K1 O21 84.4(8) . . ?
O41 K1 O21 78.1(7) . . ?
O401 K1 O43 174.2(8) . . ?
O41 K1 O43 45.7(6) . . ?
O21 K1 O43 90.0(6) . . ?
O401 K1 O23 104.1(8) . . ?
O41 K1 O23 93.6(7) . . ?
O21 K1 O23 45.8(6) . . ?
O43 K1 O23 70.8(6) . . ?
O401 K1 C23 155.5(9) . . ?
O41 K1 C23 23.3(7) . . ?
O21 K1 C23 80.4(7) . . ?
O43 K1 C23 22.8(7) . . ?
O23 K1 C23 78.6(7) . . ?
O401 K1 C21 98.8(8) . . ?
O41 K1 C21 81.2(7) . . ?
O21 K1 C21 23.5(7) . . ?
O43 K1 C21 75.5(7) . . ?
O23 K1 C21 23.2(6) . . ?
C23 K1 C21 74.0(8) . . ?
O401 K1 Br5 81.3(7) . . ?
O41 K1 Br5 112.1(5) . . ?
O21 K1 Br5 165.7(5) . . ?
O43 K1 Br5 104.3(5) . . ?
O23 K1 Br5 138.8(5) . . ?
C23 K1 Br5 113.0(6) . . ?
C21 K1 Br5 161.6(6) . . ?
O401 K1 Br4 74.2(7) . . ?
O41 K1 Br4 60.1(5) . . ?
O21 K1 Br4 59.2(5) . . ?
O43 K1 Br4 104.1(5) . . ?
O23 K1 Br4 104.3(4) . . ?
C23 K1 Br4 81.5(6) . . ?
C21 K1 Br4 81.1(5) . . ?
Br5 K1 Br4 116.2(2) . . ?
O411 K2 O33 160.5(7) . . ?
O411 K2 O53 93.6(7) . . ?
O33 K2 O53 75.0(6) . . ?
O411 K2 O31 152.0(7) . . ?
O33 K2 O31 47.1(6) . . ?
O53 K2 O31 96.4(6) . . ?
O411 K2 O52 88.0(7) . . ?
O33 K2 O52 94.9(6) . . ?
O53 K2 O52 46.1(6) . . ?
O31 K2 O52 80.4(6) . . ?
O411 K2 O421 94.0(7) . . ?
O33 K2 O421 89.4(7) . . ?
O53 K2 O421 152.0(7) . . ?
O31 K2 O421 89.3(7) . . ?
O52 K2 O421 161.1(7) . . ?
O411 K2 C22 172.2(8) . . ?
O33 K2 C22 23.5(7) . . ?
O53 K2 C22 82.4(7) . . ?
O31 K2 C22 24.0(7) . . ?
O52 K2 C22 84.4(7) . . ?
O421 K2 C22 92.6(7) . . ?
O411 K2 C24 95.8(7) . . ?
O33 K2 C24 80.1(7) . . ?
O53 K2 C24 23.3(7) . . ?
O31 K2 C24 83.8(7) . . ?
O52 K2 C24 23.8(6) . . ?
O421 K2 C24 169.5(7) . . ?
C22 K2 C24 77.9(7) . . ?
O411 K2 Br1 93.2(5) . . ?
O33 K2 Br1 104.9(5) . . ?
O53 K2 Br1 104.6(5) . . ?
O31 K2 Br1 58.9(4) . . ?
O52 K2 Br1 59.3(4) . . ?
O421 K2 Br1 101.8(6) . . ?
C22 K2 Br1 81.4(6) . . ?
C24 K2 Br1 81.3(5) . . ?
O411 K2 Br3 102.6(5) . . ?
O33 K2 Br3 57.9(4) . . ?
O53 K2 Br3 55.7(4) . . ?
O31 K2 Br3 104.7(4) . . ?
O52 K2 Br3 101.6(4) . . ?
O421 K2 Br3 96.3(5) . . ?
C22 K2 Br3 80.8(6) . . ?
C24 K2 Br3 77.9(5) . . ?
Br1 K2 Br3 155.0(2) . . ?
C101 N1 C107 109(2) . . ?
C101 N1 C103 113(3) . . ?
C107 N1 C103 111(3) . . ?
C101 N1 C105 110(2) . . ?
C107 N1 C105 109(2) . . ?
C103 N1 C105 104(2) . . ?
N1 C101 C102 115(3) . . ?
N1 C101 H10A 108.5 . . ?
C102 C101 H10A 108.5 . . ?
N1 C101 H10B 108.5 . . ?
C102 C101 H10B 108.5 . . ?
H10A C101 H10B 107.5 . . ?
C101 C102 H10C 109.5 . . ?
C101 C102 H10D 109.5 . . ?
H10C C102 H10D 109.5 . . ?
C101 C102 H10E 109.5 . . ?
H10C C102 H10E 109.5 . . ?
H10D C102 H10E 109.5 . . ?
N1 C103 C104 113(3) . . ?
N1 C103 H10F 108.9 . . ?
C104 C103 H10F 108.9 . . ?
N1 C103 H10G 108.9 . . ?
C104 C103 H10G 108.9 . . ?
H10F C103 H10G 107.7 . . ?
C103 C104 H10H 109.5 . . ?
C103 C104 H10I 109.5 . . ?
H10H C104 H10I 109.5 . . ?
C103 C104 H10J 109.5 . . ?
H10H C104 H10J 109.5 . . ?
H10I C104 H10J 109.5 . . ?
N1 C105 C106 113(3) . . ?
N1 C105 H10K 108.9 . . ?
C106 C105 H10K 108.9 . . ?
N1 C105 H10L 108.9 . . ?
C106 C105 H10L 108.9 . . ?
H10K C105 H10L 107.7 . . ?
C105 C106 H10M 109.5 . . ?
C105 C106 H10N 109.5 . . ?
H10M C106 H10N 109.5 . . ?
C105 C106 H10O 109.5 . . ?
H10M C106 H10O 109.5 . . ?
H10N C106 H10O 109.5 . . ?
C108 C107 N1 122(3) . . ?
C108 C107 H10P 106.9 . . ?
N1 C107 H10P 106.9 . . ?
C108 C107 H10Q 106.9 . . ?
N1 C107 H10Q 106.9 . . ?
H10P C107 H10Q 106.7 . . ?
C107 C108 H10R 109.5 . . ?
C107 C108 H10S 109.5 . . ?
H10R C108 H10S 109.5 . . ?
C107 C108 H10T 109.5 . . ?
H10R C108 H10T 109.5 . . ?
H10S C108 H10T 109.5 . . ?
C207 N2 C205 114(3) . . ?
C207 N2 C203 106(3) . . ?
C205 N2 C203 110(3) . . ?
C207 N2 C201 112(3) . . ?
C205 N2 C201 105(3) . . ?
C203 N2 C201 110(3) . . ?
C202 C201 N2 115(3) . . ?
C202 C201 H20A 108.6 . . ?
N2 C201 H20A 108.6 . . ?
C202 C201 H20B 108.6 . . ?
N2 C201 H20B 108.6 . . ?
H20A C201 H20B 107.6 . . ?
C201 C202 H20C 109.5 . . ?
C201 C202 H20D 109.5 . . ?
H20C C202 H20D 109.5 . . ?
C201 C202 H20E 109.5 . . ?
H20C C202 H20E 109.5 . . ?
H20D C202 H20E 109.5 . . ?
N2 C203 C204 115(3) . . ?
N2 C203 H20F 108.6 . . ?
C204 C203 H20F 108.6 . . ?
N2 C203 H20G 108.6 . . ?
C204 C203 H20G 108.6 . . ?
H20F C203 H20G 107.6 . . ?
C203 C204 H20H 109.5 . . ?
C203 C204 H20I 109.5 . . ?
H20H C204 H20I 109.5 . . ?
C203 C204 H20J 109.5 . . ?
H20H C204 H20J 109.5 . . ?
H20I C204 H20J 109.5 . . ?
N2 C205 C206 112(3) . . ?
N2 C205 H20K 109.2 . . ?
C206 C205 H20K 109.2 . . ?
N2 C205 H20L 109.2 . . ?
C206 C205 H20L 109.2 . . ?
H20K C205 H20L 107.9 . . ?
C205 C206 H20M 109.5 . . ?
C205 C206 H20N 109.5 . . ?
H20M C206 H20N 109.5 . . ?
C205 C206 H20O 109.5 . . ?
H20M C206 H20O 109.5 . . ?
H20N C206 H20O 109.5 . . ?
C208 C207 N2 115(3) . . ?
C208 C207 H20P 108.4 . . ?
N2 C207 H20P 108.4 . . ?
C208 C207 H20Q 108.4 . . ?
N2 C207 H20Q 108.4 . . ?
H20P C207 H20Q 107.5 . . ?
C207 C208 H20R 109.5 . . ?
C207 C208 H20S 109.5 . . ?
H20R C208 H20S 109.5 . . ?
C207 C208 H20T 109.5 . . ?
H20R C208 H20T 109.5 . . ?
H20S C208 H20T 109.5 . . ?
C305 N3 C301 105(3) . . ?
C305 N3 C307 111(3) . . ?
C301 N3 C307 112(3) . . ?
C305 N3 C303 110(3) . . ?
C301 N3 C303 114(3) . . ?
C307 N3 C303 106(2) . . ?
C302 C301 N3 111(3) . . ?
C302 C301 H30A 109.5 . . ?
N3 C301 H30A 109.5 . . ?
C302 C301 H30B 109.5 . . ?
N3 C301 H30B 109.5 . . ?
H30A C301 H30B 108.1 . . ?
C301 C302 H30C 109.5 . . ?
C301 C302 H30D 109.5 . . ?
H30C C302 H30D 109.5 . . ?
C301 C302 H30E 109.5 . . ?
H30C C302 H30E 109.5 . . ?
H30D C302 H30E 109.5 . . ?
C304 C303 N3 115(3) . . ?
C304 C303 H30F 108.6 . . ?
N3 C303 H30F 108.6 . . ?
C304 C303 H30G 108.6 . . ?
N3 C303 H30G 108.6 . . ?
H30F C303 H30G 107.6 . . ?
C303 C304 H30H 109.5 . . ?
C303 C304 H30I 109.5 . . ?
H30H C304 H30I 109.5 . . ?
C303 C304 H30J 109.5 . . ?
H30H C304 H30J 109.5 . . ?
H30I C304 H30J 109.5 . . ?
N3 C305 C306 119(3) . . ?
N3 C305 H30K 107.5 . . ?
C306 C305 H30K 107.5 . . ?
N3 C305 H30L 107.5 . . ?
C306 C305 H30L 107.5 . . ?
H30K C305 H30L 107.0 . . ?
C305 C306 H30M 109.5 . . ?
C305 C306 H30N 109.5 . . ?
H30M C306 H30N 109.5 . . ?
C305 C306 H30O 109.5 . . ?
H30M C306 H30O 109.5 . . ?
H30N C306 H30O 109.5 . . ?
C308 C307 N3 114(3) . . ?
C308 C307 H30P 108.8 . . ?
N3 C307 H30P 108.8 . . ?
C308 C307 H30Q 108.8 . . ?
N3 C307 H30Q 108.8 . . ?
H30P C307 H30Q 107.7 . . ?
C307 C308 H30R 109.5 . . ?
C307 C308 H30S 109.5 . . ?
H30R C308 H30S 109.5 . . ?
C307 C308 H30T 109.5 . . ?
H30R C308 H30T 109.5 . . ?
H30S C308 H30T 109.5 . . ?
O401 C401 C403 123(4) . . ?
O401 C401 C402 120(4) . . ?
C403 C401 C402 116(4) . . ?
C401 O401 K1 153(3) . . ?
C401 C402 H40A 109.5 . . ?
C401 C402 H40B 109.5 . . ?
H40A C402 H40B 109.5 . . ?
C401 C402 H40C 109.5 . . ?
H40A C402 H40C 109.5 . . ?
H40B C402 H40C 109.5 . . ?
C401 C403 H40D 109.5 . . ?
C401 C403 H40E 109.5 . . ?
H40D C403 H40E 109.5 . . ?
C401 C403 H40F 109.5 . . ?
H40D C403 H40F 109.5 . . ?
H40E C403 H40F 109.5 . . ?
O411 C411 C412 122(3) . . ?
O411 C411 C413 120(3) . . ?
C412 C411 C413 118(3) . . ?
C411 O411 K2 138(2) . . ?
C411 C412 H41A 109.5 . . ?
C411 C412 H41B 109.5 . . ?
H41A C412 H41B 109.5 . . ?
C411 C412 H41C 109.5 . . ?
H41A C412 H41C 109.5 . . ?
H41B C412 H41C 109.5 . . ?
C411 C413 H41D 109.5 . . ?
C411 C413 H41E 109.5 . . ?
H41D C413 H41E 109.5 . . ?
C411 C413 H41F 109.5 . . ?
H41D C413 H41F 109.5 . . ?
H41E C413 H41F 109.5 . . ?
O421 C421 C422 120(3) . . ?
O421 C421 C423 119(3) . . ?
C422 C421 C423 120(4) . . ?
C421 O421 K2 127(2) . . ?
C421 C422 H42A 109.5 . . ?
C421 C422 H42B 109.5 . . ?
H42A C422 H42B 109.5 . . ?
C421 C422 H42C 109.5 . . ?
H42A C422 H42C 109.5 . . ?
H42B C422 H42C 109.5 . . ?
C421 C423 H42D 109.5 . . ?
C421 C423 H42E 109.5 . . ?
H42D C423 H42E 109.5 . . ?
C421 C423 H42F 109.5 . . ?
H42D C423 H42F 109.5 . . ?
H42E C423 H42F 109.5 . . ?
O431 C431 C433 126(4) . . ?
O431 C431 C432 117(4) . . ?
C433 C431 C432 117(4) . . ?
C431 C432 H43A 109.5 . . ?
C431 C432 H43B 109.5 . . ?
H43A C432 H43B 109.5 . . ?
C431 C432 H43C 109.5 . . ?
H43A C432 H43C 109.5 . . ?
H43B C432 H43C 109.5 . . ?
C431 C433 H43D 109.5 . . ?
C431 C433 H43E 109.5 . . ?
H43D C433 H43E 109.5 . . ?
C431 C433 H43F 109.5 . . ?
H43D C433 H43F 109.5 . . ?
H43E C433 H43F 109.5 . . ?

loop_
_geom_bond_atom_site_label_1
_geom_bond_atom_site_label_2
_geom_bond_distance
_geom_bond_site_symmetry_2
_geom_bond_publ_flag
Ru1 C1 1.84(3) . ?
Ru1 C2 1.85(3) . ?
Ru1 O21 2.08(2) . ?
Ru1 O51 2.17(2) . ?
Ru1 Ru2 2.636(3) . ?
Ru1 Br4 2.671(4) . ?
Ru2 C4 1.84(3) . ?
Ru2 C3 1.87(3) . ?
Ru2 O52 2.100(18) . ?
Ru2 O22 2.147(18) . ?
Ru2 Br1 2.656(4) . ?
Ru3 C6 1.82(4) . ?
Ru3 C5 1.84(3) . ?
Ru3 O31 2.08(2) . ?
Ru3 O22 2.147(19) . ?
Ru3 Ru4 2.650(3) . ?
Ru3 Br1 2.652(4) . ?
Ru4 C7 1.82(3) . ?
Ru4 C8 1.86(3) . ?
Ru4 O23 2.106(19) . ?
Ru4 O32 2.14(2) . ?
Ru4 Br2 2.672(4) . ?
Ru5 C9 1.83(3) . ?
Ru5 C10 1.84(3) . ?
Ru5 O43 2.13(2) . ?
Ru5 O32 2.138(19) . ?
Ru5 Ru6 2.643(3) . ?
Ru5 Br2 2.663(4) . ?
Ru6 C12 1.82(3) . ?
Ru6 C11 1.85(3) . ?
Ru6 O33 2.089(19) . ?
Ru6 O42 2.14(2) . ?
Ru6 Br3 2.670(4) . ?
Ru7 C14 1.86(3) . ?
Ru7 C13 1.87(3) . ?
Ru7 O53 2.11(2) . ?
Ru7 O42 2.15(2) . ?
Ru7 Ru8 2.641(3) . ?
Ru7 Br3 2.659(4) . ?
Ru8 C16 1.80(3) . ?
Ru8 C15 1.83(4) . ?
Ru8 O51 2.11(2) . ?
Ru8 O41 2.11(2) . ?
Ru8 Br4 2.640(4) . ?
Br1 K2 3.564(8) . ?
Br3 K2 3.833(8) . ?
Br4 K1 3.561(7) . ?
Br5 K1 3.300(8) . ?
C1 O1 1.14(4) . ?
C2 O2 1.14(4) . ?
C3 O3 1.09(3) . ?
C4 O4 1.12(4) . ?
C5 O5 1.14(4) . ?
C6 O6 1.12(4) . ?
C7 O7 1.16(4) . ?
C8 O8 1.12(4) . ?
C9 O9 1.13(4) . ?
C10 O10 1.12(4) . ?
C11 O11 1.12(4) . ?
C12 O12 1.16(4) . ?
C13 O13 1.09(3) . ?
C14 O14 1.10(4) . ?
C15 O15 1.12(4) . ?
C16 O16 1.17(4) . ?
C21 O22 1.26(3) . ?
C21 O23 1.28(3) . ?
C21 O21 1.31(4) . ?
C21 K1 3.25(3) . ?
O21 K1 2.76(2) . ?
O23 K1 2.91(2) . ?
C22 O33 1.25(3) . ?
C22 O31 1.26(3) . ?
C22 O32 1.32(3) . ?
C22 K2 3.11(3) . ?
O31 K2 2.76(2) . ?
O33 K2 2.74(2) . ?
C23 O43 1.23(4) . ?
C23 O41 1.26(4) . ?
C23 O42 1.29(4) . ?
C23 K1 3.17(3) . ?
O41 K1 2.76(2) . ?
O43 K1 2.79(2) . ?
C24 O53 1.26(3) . ?
C24 O52 1.28(3) . ?
C24 O51 1.29(3) . ?
C24 K2 3.15(3) . ?
O52 K2 2.784(19) . ?
O53 K2 2.75(2) . ?
K1 O401 2.72(3) . ?
K2 O411 2.69(2) . ?
K2 O421 2.82(2) . ?
N1 C101 1.47(4) . ?
N1 C107 1.48(4) . ?
N1 C103 1.50(4) . ?
N1 C105 1.54(4) . ?
C101 C102 1.51(5) . ?
C101 H10A 0.9900 . ?
C101 H10B 0.9900 . ?
C102 H10C 0.9800 . ?
C102 H10D 0.9800 . ?
C102 H10E 0.9800 . ?
C103 C104 1.54(5) . ?
C103 H10F 0.9900 . ?
C103 H10G 0.9900 . ?
C104 H10H 0.9800 . ?
C104 H10I 0.9800 . ?
C104 H10J 0.9800 . ?
C105 C106 1.55(5) . ?
C105 H10K 0.9900 . ?
C105 H10L 0.9900 . ?
C106 H10M 0.9800 . ?
C106 H10N 0.9800 . ?
C106 H10O 0.9800 . ?
C107 C108 1.46(5) . ?
C107 H10P 0.9900 . ?
C107 H10Q 0.9900 . ?
C108 H10R 0.9800 . ?
C108 H10S 0.9800 . ?
C108 H10T 0.9800 . ?
N2 C207 1.47(4) . ?
N2 C205 1.47(5) . ?
N2 C203 1.51(4) . ?
N2 C201 1.52(5) . ?
C201 C202 1.47(5) . ?
C201 H20A 0.9900 . ?
C201 H20B 0.9900 . ?
C202 H20C 0.9800 . ?
C202 H20D 0.9800 . ?
C202 H20E 0.9800 . ?
C203 C204 1.60(5) . ?
C203 H20F 0.9900 . ?
C203 H20G 0.9900 . ?
C204 H20H 0.9800 . ?
C204 H20I 0.9800 . ?
C204 H20J 0.9800 . ?
C205 C206 1.58(5) . ?
C205 H20K 0.9900 . ?
C205 H20L 0.9900 . ?
C206 H20M 0.9800 . ?
C206 H20N 0.9800 . ?
C206 H20O 0.9800 . ?
C207 C208 1.45(5) . ?
C207 H20P 0.9900 . ?
C207 H20Q 0.9900 . ?
C208 H20R 0.9800 . ?
C208 H20S 0.9800 . ?
C208 H20T 0.9800 . ?
N3 C305 1.48(5) . ?
N3 C301 1.49(4) . ?
N3 C307 1.52(5) . ?
N3 C303 1.56(4) . ?
C301 C302 1.48(5) . ?
C301 H30A 0.9900 . ?
C301 H30B 0.9900 . ?
C302 H30C 0.9800 . ?
C302 H30D 0.9800 . ?
C302 H30E 0.9800 . ?
C303 C304 1.51(5) . ?
C303 H30F 0.9900 . ?
C303 H30G 0.9900 . ?
C304 H30H 0.9800 . ?
C304 H30I 0.9800 . ?
C304 H30J 0.9800 . ?
C305 C306 1.54(5) . ?
C305 H30K 0.9900 . ?
C305 H30L 0.9900 . ?
C306 H30M 0.9800 . ?
C306 H30N 0.9800 . ?
C306 H30O 0.9800 . ?
C307 C308 1.45(6) . ?
C307 H30P 0.9900 . ?
C307 H30Q 0.9900 . ?
C308 H30R 0.9800 . ?
C308 H30S 0.9800 . ?
C308 H30T 0.9800 . ?
C401 O401 1.19(4) . ?
C401 C403 1.44(7) . ?
C401 C402 1.52(7) . ?
C402 H40A 0.9800 . ?
C402 H40B 0.9800 . ?
C402 H40C 0.9800 . ?
C403 H40D 0.9800 . ?
C403 H40E 0.9800 . ?
C403 H40F 0.9800 . ?
C411 O411 1.23(4) . ?
C411 C412 1.44(5) . ?
C411 C413 1.51(5) . ?
C412 H41A 0.9800 . ?
C412 H41B 0.9800 . ?
C412 H41C 0.9800 . ?
C413 H41D 0.9800 . ?
C413 H41E 0.9800 . ?
C413 H41F 0.9800 . ?
C421 O421 1.21(4) . ?
C421 C422 1.47(6) . ?
C421 C423 1.49(5) . ?
C422 H42A 0.9800 . ?
C422 H42B 0.9800 . ?
C422 H42C 0.9800 . ?
C423 H42D 0.9800 . ?
C423 H42E 0.9800 . ?
C423 H42F 0.9800 . ?
C431 O431 1.25(5) . ?
C431 C433 1.43(6) . ?
C431 C432 1.56(6) . ?
C432 H43A 0.9800 . ?
C432 H43B 0.9800 . ?
C432 H43C 0.9800 . ?
C433 H43D 0.9800 . ?
C433 H43E 0.9800 . ?
C433 H43F 0.9800 . ?
